data_7201019
loop_
_publ_author_name
'Zhang, Daopeng'
'Wang, Hailong'
'Tian, Laijin'
'Jiang, Jianzhuang'
'Ni, Zhong-Hai'

_publ_section_title
;
 Rational design of cyanide-bridged heterometallic M(I)--Mn(II) (M =
 Ag, Au) one-dimensional chain complexes: synthesis, crystal structures
 and magnetic properties
;
_journal_issue 11
_journal_name_full CrystEngComm
_journal_page_first 2447
_journal_paper_doi 10.1039/b903174j
_journal_volume 11
_journal_year 2009
_chemical_formula_sum 'C19 H23 Au2 Mn N9'
_chemical_formula_weight 826.34
_chemical_name_systematic
;
?
;
_space_group_IT_number 15
_symmetry_cell_setting monoclinic
_symmetry_space_group_name_Hall '-C 2yc'
_symmetry_space_group_name_H-M 'C 1 2/c 1'
_atom_sites_solution_hydrogens geom
_atom_sites_solution_primary direct
_atom_sites_solution_secondary difmap
_audit_creation_method SHELXL-97
_cell_angle_alpha 90.00
_cell_angle_beta 115.925(2)
_cell_angle_gamma 90.00
_cell_formula_units_Z 4
_cell_length_a 11.1991(13)
_cell_length_b 25.381(3)
_cell_length_c 10.6615(12)
_cell_measurement_temperature 293(2)
_cell_volume 2725.5(5)
_computing_cell_refinement 'Bruker SMART'
_computing_data_collection 'Bruker SMART'
_computing_data_reduction 'Bruker SAINT'
_computing_molecular_graphics 'Bruker SHELXTL'
_computing_publication_material 'Bruker SHELXTL'
_computing_structure_refinement 'SHELXL-97 (Sheldrick, 1997)'
_computing_structure_solution 'SHELXS-97 (Sheldrick, 1990)'
_diffrn_ambient_temperature 293(2)
_diffrn_measured_fraction_theta_full 0.979
_diffrn_measured_fraction_theta_max 0.979
_diffrn_measurement_device_type 'CCD area detector'
_diffrn_measurement_method 'phi and omega scans'
_diffrn_radiation_monochromator graphite
_diffrn_radiation_source 'fine-focus sealed tube'
_diffrn_radiation_type MoK\a
_diffrn_radiation_wavelength 0.71073
_diffrn_reflns_av_R_equivalents 0.0218
_diffrn_reflns_av_sigmaI/netI 0.0265
_diffrn_reflns_limit_h_max 13
_diffrn_reflns_limit_h_min -13
_diffrn_reflns_limit_k_max 30
_diffrn_reflns_limit_k_min -23
_diffrn_reflns_limit_l_max 12
_diffrn_reflns_limit_l_min -12
_diffrn_reflns_number 6576
_diffrn_reflns_theta_full 25.01
_diffrn_reflns_theta_max 25.01
_diffrn_reflns_theta_min 1.60
_exptl_absorpt_coefficient_mu 11.217
_exptl_absorpt_correction_T_max 0.2373
_exptl_absorpt_correction_T_min 0.1824
_exptl_absorpt_correction_type multi-scan
_exptl_absorpt_process_details sadabs
_exptl_crystal_colour yellow
_exptl_crystal_density_diffrn 2.014
_exptl_crystal_density_method 'not measured'
_exptl_crystal_description block
_exptl_crystal_F_000 1532
_exptl_crystal_size_max 0.23
_exptl_crystal_size_mid 0.21
_exptl_crystal_size_min 0.18
_refine_diff_density_max 1.384
_refine_diff_density_min -0.746
_refine_diff_density_rms 0.146
_refine_ls_extinction_method none
_refine_ls_goodness_of_fit_ref 1.054
_refine_ls_hydrogen_treatment none
_refine_ls_matrix_type full
_refine_ls_number_parameters 206
_refine_ls_number_reflns 2362
_refine_ls_number_restraints 0
_refine_ls_restrained_S_all 1.054
_refine_ls_R_factor_all 0.0440
_refine_ls_R_factor_gt 0.0374
_refine_ls_shift/su_max 0.001
_refine_ls_shift/su_mean 0.000
_refine_ls_structure_factor_coef Fsqd
_refine_ls_weighting_details 'calc w=1/[\s^2^(Fo^2^)+(0.0747P)^2^+7.5222P] where P=(Fo^2^+2Fc^2^)/3'
_refine_ls_weighting_scheme calc
_refine_ls_wR_factor_gt 0.1084
_refine_ls_wR_factor_ref 0.1127
_reflns_number_gt 2064
_reflns_number_total 2362
_reflns_threshold_expression >2sigma(I)
_cod_data_source_file b903174j.txt
_cod_data_source_block 5
_cod_original_sg_symbol_H-M C2/c
_cod_database_code 7201019

loop_
_symmetry_equiv_pos_as_xyz
'x, y, z'
'-x, y, -z+1/2'
'x+1/2, y+1/2, z'
'-x+1/2, y+1/2, -z+1/2'
'-x, -y, -z'
'x, -y, z-1/2'
'-x+1/2, -y+1/2, -z'
'x+1/2, -y+1/2, z-1/2'

loop_
_atom_site_label
_atom_site_type_symbol
_atom_site_fract_x
_atom_site_fract_y
_atom_site_fract_z
_atom_site_U_iso_or_equiv
_atom_site_adp_type
_atom_site_occupancy
_atom_site_symmetry_multiplicity
_atom_site_calc_flag
_atom_site_refinement_flags
_atom_site_disorder_assembly
_atom_site_disorder_group
Au1 Au 0.5000 0.369013(15) 0.2500 0.04915(19) Uani 1 2 d S . .
Au2 Au 0.7799(4) 0.3198(2) 0.4788(4) 0.136(3) Uani 0.469(6) 1 d P . 1
Au2' Au 0.811(3) 0.374(4) 0.507(3) 0.14(3) Uani 0.031(6) 1 d P . 2
Mn1 Mn 0.5000 0.36876(5) 0.7500 0.0443(3) Uani 1 2 d S . .
N1 N 0.4666(8) 0.3712(3) 0.5246(7) 0.0637(18) Uani 1 1 d . . .
N2 N 0.5000 0.2796(3) 0.7500 0.0486(19) Uani 1 2 d S . .
N3 N 0.2909(6) 0.3375(3) 0.6890(7) 0.0627(16) Uani 1 1 d . . .
N4 N 0.3619(8) 0.4407(3) 0.7041(9) 0.0727(19) Uani 1 1 d . . .
H4A H 0.3250 0.4434 0.6095 0.087 Uiso 1 1 calc R . .
N5 N 0.869(3) 0.4355(16) 0.488(3) 0.125(9) Uani 0.469(6) 1 d P . 1
N6 N 0.724(12) 0.208(7) 0.508(11) 0.07(3) Uani 0.469(6) 1 d P . 1
N5' N 0.7500 0.2500 0.5000 0.1(6) Uani 0.15(4) 2 d SP . 2
N6' N 0.69(3) 0.482(15) 0.55(3) 0.10(9) Uani 0.031(6) 1 d P . 2
C1 C 0.4760(8) 0.3701(3) 0.4231(8) 0.0544(18) Uani 1 1 d . . .
C2 C 0.3864(7) 0.2539(3) 0.7161(7) 0.0520(17) Uani 1 1 d . . .
C3 C 0.3839(10) 0.1993(4) 0.7159(10) 0.074(2) Uani 1 1 d . . .
H3 H 0.3045 0.1814 0.6930 0.089 Uiso 1 1 calc R . .
C4 C 0.5000 0.1716(5) 0.7500 0.073(3) Uani 1 2 d S . .
H4 H 0.5000 0.1350 0.7500 0.088 Uiso 1 2 calc SR . .
C5 C 0.2685(8) 0.2883(3) 0.6808(8) 0.0583(19) Uani 1 1 d . . .
C6 C 0.1335(9) 0.2631(5) 0.6322(10) 0.080(3) Uani 1 1 d . . .
H6A H 0.0725 0.2881 0.6394 0.120 Uiso 1 1 calc R . .
H6B H 0.1399 0.2330 0.6894 0.120 Uiso 1 1 calc R . .
H6C H 0.1022 0.2522 0.5369 0.120 Uiso 1 1 calc R . .
C7 C 0.1892(11) 0.3771(4) 0.6594(16) 0.098(4) Uani 1 1 d . . .
H7A H 0.1256 0.3652 0.6924 0.118 Uiso 1 1 calc R . .
H7B H 0.1423 0.3827 0.5595 0.118 Uiso 1 1 calc R . .
C8 C 0.2527(10) 0.4284(5) 0.7315(15) 0.098(3) Uani 1 1 d . . .
H8A H 0.1878 0.4566 0.6979 0.118 Uiso 1 1 calc R . .
H8B H 0.2822 0.4249 0.8312 0.118 Uiso 1 1 calc R . .
C9 C 0.4345(14) 0.4883(4) 0.7496(19) 0.119(5) Uani 1 1 d . . .
H9A H 0.4456 0.4959 0.8433 0.143 Uiso 1 1 calc R . .
H9B H 0.3824 0.5167 0.6897 0.143 Uiso 1 1 calc R . .
C10 C 0.841(4) 0.3934(19) 0.463(4) 0.098(10) Uani 0.469(6) 1 d P . 1
C11 C 0.7500 0.2500 0.5000 0.07(7) Uani 0.939(11) 2 d SP . 1
C10' C 0.81(15) 0.29(13) 0.52(15) 0.1(5) Uani 0.031(6) 1 d P . 2
C11' C 0.75(4) 0.439(17) 0.57(4) 0.09(10) Uani 0.031(6) 1 d P . 2

loop_
_atom_site_aniso_label
_atom_site_aniso_U_11
_atom_site_aniso_U_22
_atom_site_aniso_U_33
_atom_site_aniso_U_23
_atom_site_aniso_U_13
_atom_site_aniso_U_12
Au1 0.0639(3) 0.0508(3) 0.0376(2) 0.000 0.02672(19) 0.000
Au2 0.0713(13) 0.253(10) 0.0736(12) -0.016(3) 0.0223(9) 0.051(3)
Au2' 0.072(14) 0.26(8) 0.074(15) -0.02(2) 0.022(10) 0.05(3)
Mn1 0.0554(8) 0.0444(8) 0.0379(7) 0.000 0.0249(6) 0.000
N1 0.080(5) 0.071(5) 0.047(4) 0.004(3) 0.034(4) -0.001(3)
N2 0.062(5) 0.047(5) 0.041(4) 0.000 0.026(4) 0.000
N3 0.049(3) 0.069(5) 0.069(4) -0.001(3) 0.024(3) 0.004(3)
N4 0.078(5) 0.055(4) 0.084(5) 0.004(4) 0.035(4) 0.005(4)
N5 0.105(18) 0.13(2) 0.12(2) 0.000(18) 0.040(15) 0.009(18)
N6 0.06(5) 0.11(10) 0.05(3) -0.01(4) 0.03(3) 0.02(5)
N5' 0.1(6) 0.2(11) 0.1(10) 0.0(14) 0.0(4) 0.0(11)
N6' 0.1(2) 0.1(2) 0.1(2) 0.00(17) 0.04(17) 0.00(18)
C1 0.064(4) 0.061(5) 0.045(4) 0.006(3) 0.029(4) -0.001(3)
C2 0.060(4) 0.052(4) 0.047(4) -0.003(3) 0.026(3) -0.011(3)
C3 0.086(6) 0.058(5) 0.079(6) -0.007(4) 0.037(5) -0.018(5)
C4 0.102(10) 0.047(6) 0.074(8) 0.000 0.040(7) 0.000
C5 0.057(4) 0.071(5) 0.048(4) 0.003(4) 0.024(3) -0.006(4)
C6 0.067(5) 0.093(7) 0.076(6) -0.005(5) 0.026(5) -0.023(5)
C7 0.072(6) 0.093(8) 0.126(10) 0.005(6) 0.040(7) 0.014(5)
C8 0.072(6) 0.093(8) 0.126(9) 0.005(7) 0.041(6) 0.014(6)
C9 0.112(9) 0.057(6) 0.169(14) 0.000(7) 0.045(10) 0.016(6)
C10 0.09(2) 0.12(3) 0.09(2) 0.00(2) 0.045(18) 0.009(19)
C11 0.06(8) 0.11(15) 0.06(7) -0.01(7) 0.03(6) 0.02(8)
C10' 0.1(8) 0.1(8) 0.1(7) 0.0(6) 0.0(5) 0.0(7)
C11' 0.1(2) 0.1(3) 0.1(2) 0.0(2) 0.04(18) 0.0(2)

loop_
_atom_type_symbol
_atom_type_description
_atom_type_scat_dispersion_real
_atom_type_scat_dispersion_imag
_atom_type_scat_source
C C 0.0033 0.0016 'International Tables Vol C Tables 4.2.6.8 and 6.1.1.4'
H H 0.0000 0.0000 'International Tables Vol C Tables 4.2.6.8 and 6.1.1.4'
N N 0.0061 0.0033 'International Tables Vol C Tables 4.2.6.8 and 6.1.1.4'
Mn Mn 0.3368 0.7283 'International Tables Vol C Tables 4.2.6.8 and 6.1.1.4'
Au Au -2.0133 8.8022 'International Tables Vol C Tables 4.2.6.8 and 6.1.1.4'

loop_
_geom_angle_atom_site_label_1
_geom_angle_atom_site_label_2
_geom_angle_atom_site_label_3
_geom_angle
_geom_angle_site_symmetry_1
_geom_angle_site_symmetry_3
_geom_angle_publ_flag
C1 Au1 C1 178.4(4) 2_655 . ?
C1 Au1 Au2 77.6(2) 2_655 2_655 ?
C1 Au1 Au2 103.0(2) . 2_655 ?
C1 Au1 Au2 103.0(2) 2_655 . ?
C1 Au1 Au2 77.6(2) . . ?
Au2 Au1 Au2 135.0(2) 2_655 . ?
C1 Au1 Au2' 104.1(6) 2_655 . ?
C1 Au1 Au2' 75.9(6) . . ?
Au2 Au1 Au2' 159.5(16) 2_655 . ?
Au2 Au1 Au2' 24.5(15) . . ?
C1 Au1 Au2' 75.9(6) 2_655 2_655 ?
C1 Au1 Au2' 104.1(6) . 2_655 ?
Au2 Au1 Au2' 24.5(15) 2_655 2_655 ?
Au2 Au1 Au2' 159.5(16) . 2_655 ?
Au2' Au1 Au2' 176(3) . 2_655 ?
N6 Au2 C11 7(10) 7_656 . ?
N6 Au2 C10 165(10) 7_656 . ?
C11 Au2 C10 171.4(11) . . ?
N6 Au2 Au1 114(10) 7_656 . ?
C11 Au2 Au1 107.11(18) . . ?
C10 Au2 Au1 80.5(10) . . ?
C11' Au2' C10' 144(10) . . ?
C11' Au2' Au1 86(10) . . ?
C10' Au2' Au1 90(10) . . ?
N2 Mn1 N1 91.55(17) . . ?
N2 Mn1 N1 91.55(17) . 2_656 ?
N1 Mn1 N1 176.9(3) . 2_656 ?
N2 Mn1 N3 69.66(18) . . ?
N1 Mn1 N3 92.0(3) . . ?
N1 Mn1 N3 89.1(3) 2_656 . ?
N2 Mn1 N3 69.66(18) . 2_656 ?
N1 Mn1 N3 89.1(3) . 2_656 ?
N1 Mn1 N3 92.0(3) 2_656 2_656 ?
N3 Mn1 N3 139.3(4) . 2_656 ?
N2 Mn1 N4 142.47(19) . 2_656 ?
N1 Mn1 N4 89.3(3) . 2_656 ?
N1 Mn1 N4 88.2(3) 2_656 2_656 ?
N3 Mn1 N4 147.8(3) . 2_656 ?
N3 Mn1 N4 72.8(3) 2_656 2_656 ?
N2 Mn1 N4 142.47(19) . . ?
N1 Mn1 N4 88.2(3) . . ?
N1 Mn1 N4 89.3(3) 2_656 . ?
N3 Mn1 N4 72.8(3) . . ?
N3 Mn1 N4 147.8(3) 2_656 . ?
N4 Mn1 N4 75.1(4) 2_656 . ?
C1 N1 Mn1 166.3(7) . . ?
C2 N2 C2 121.3(9) . 2_656 ?
C2 N2 Mn1 119.3(4) . . ?
C2 N2 Mn1 119.3(4) 2_656 . ?
C5 N3 C7 123.7(8) . . ?
C5 N3 Mn1 120.6(5) . . ?
C7 N3 Mn1 115.7(6) . . ?
C8 N4 C9 122.5(10) . . ?
C8 N4 Mn1 110.0(6) . . ?
C9 N4 Mn1 111.8(7) . . ?
C8 N4 H4A 103.4 . . ?
C9 N4 H4A 103.4 . . ?
Mn1 N4 H4A 103.4 . . ?
Au2 N6 C11 169(10) 7_656 . ?
C10' N5' C10' 180(10) . 7_656 ?
N1 C1 Au1 177.7(8) . . ?
N2 C2 C3 120.5(8) . . ?
N2 C2 C5 114.7(7) . . ?
C3 C2 C5 124.8(7) . . ?
C4 C3 C2 119.4(9) . . ?
C4 C3 H3 120.3 . . ?
C2 C3 H3 120.3 . . ?
C3 C4 C3 118.8(12) 2_656 . ?
C3 C4 H4 120.6 2_656 . ?
C3 C4 H4 120.6 . . ?
N3 C5 C2 115.7(7) . . ?
N3 C5 C6 125.3(8) . . ?
C2 C5 C6 118.9(8) . . ?
C5 C6 H6A 109.5 . . ?
C5 C6 H6B 109.5 . . ?
H6A C6 H6B 109.5 . . ?
C5 C6 H6C 109.5 . . ?
H6A C6 H6C 109.5 . . ?
H6B C6 H6C 109.5 . . ?
N3 C7 C8 109.6(9) . . ?
N3 C7 H7A 109.8 . . ?
C8 C7 H7A 109.8 . . ?
N3 C7 H7B 109.8 . . ?
C8 C7 H7B 109.8 . . ?
H7A C7 H7B 108.2 . . ?
N4 C8 C7 110.0(10) . . ?
N4 C8 H8A 109.7 . . ?
C7 C8 H8A 109.7 . . ?
N4 C8 H8B 109.7 . . ?
C7 C8 H8B 109.7 . . ?
H8A C8 H8B 108.2 . . ?
N4 C9 C9 115.2(9) . 2_656 ?
N4 C9 H9A 108.5 . . ?
C9 C9 H9A 108.5 2_656 . ?
N4 C9 H9B 108.5 . . ?
C9 C9 H9B 108.5 2_656 . ?
H9A C9 H9B 107.5 . . ?
N5 C10 Au2 160(4) . . ?
N6 C11 N6 180(10) 7_656 . ?
N6 C11 Au2 4(7) 7_656 . ?
N6 C11 Au2 176(7) . . ?
N6 C11 Au2 176(7) 7_656 7_656 ?
N6 C11 Au2 4(7) . 7_656 ?
Au2 C11 Au2 180.000(1) . 7_656 ?
N5' C10' Au2' 148(10) . . ?
N6' C11' Au2' 155(10) . . ?

loop_
_geom_bond_atom_site_label_1
_geom_bond_atom_site_label_2
_geom_bond_distance
_geom_bond_site_symmetry_2
_geom_bond_publ_flag
Au1 C1 1.978(8) 2_655 ?
Au1 C1 1.978(8) . ?
Au1 Au2 3.263(4) 2_655 ?
Au1 Au2 3.263(4) . ?
Au1 Au2' 3.36(3) . ?
Au1 Au2' 3.36(3) 2_655 ?
Au2 N6 0.73(18) 7_656 ?
Au2 C11 1.836(6) . ?
Au2 C10 2.02(5) . ?
Au2' C11' 2.0(4) . ?
Au2' C10' 2(3) . ?
Mn1 N2 2.264(8) . ?
Mn1 N1 2.265(7) . ?
Mn1 N1 2.265(7) 2_656 ?
Mn1 N3 2.281(6) . ?
Mn1 N3 2.281(6) 2_656 ?
Mn1 N4 2.304(7) 2_656 ?
Mn1 N4 2.304(7) . ?
N1 C1 1.133(11) . ?
N2 C2 1.331(8) . ?
N2 C2 1.331(8) 2_656 ?
N3 C5 1.270(10) . ?
N3 C7 1.445(12) . ?
N4 C8 1.411(13) . ?
N4 C9 1.418(14) . ?
N4 H4A 0.9100 . ?
N5 C10 1.11(5) . ?
N6 Au2 0.73(18) 7_656 ?
N6 C11 1.11(18) . ?
N5' C10' 1(3) . ?
N5' C10' 1(3) 7_656 ?
N6' C11' 1.3(5) . ?
C2 C3 1.386(11) . ?
C2 C5 1.489(11) . ?
C3 C4 1.380(12) . ?
C3 H3 0.9300 . ?
C4 C3 1.380(12) 2_656 ?
C4 H4 0.9300 . ?
C5 C6 1.509(11) . ?
C6 H6A 0.9600 . ?
C6 H6B 0.9600 . ?
C6 H6C 0.9600 . ?
C7 C8 1.522(16) . ?
C7 H7A 0.9700 . ?
C7 H7B 0.9700 . ?
C8 H8A 0.9700 . ?
C8 H8B 0.9700 . ?
C9 C9 1.46(3) 2_656 ?
C9 H9A 0.9700 . ?
C9 H9B 0.9700 . ?
C11 N6 1.11(18) 7_656 ?
C11 Au2 1.836(6) 7_656 ?
